data_7018062
loop_
_publ_author_name
'Xie, Xiaochen'
'Haddow, Mairi F.'
'Mansell, Stephen M.'
'Norman, Nicholas C.'
'Russell, Christopher A.'

_publ_section_title
;
 Diborane(4) compounds with bidentate diamino groups.
;
_journal_issue 7
_journal_name_full 'Dalton transactions (Cambridge, England : 2003)'
_journal_page_first 2140
_journal_page_last 2147
_journal_paper_doi 10.1039/c2dt11936f
_journal_volume 41
_journal_year 2012
_chemical_formula_moiety 'C40 H84 B2 Li4 N12 O2'
_chemical_formula_sum 'C40 H84 B2 Li4 N12 O2'
_chemical_formula_weight 814.57
_chemical_name_systematic
;
?
;
_space_group_IT_number 60
_symmetry_cell_setting orthorhombic
_symmetry_space_group_name_Hall '-P 2n 2ab'
_symmetry_space_group_name_H-M 'P b c n'
_atom_sites_solution_hydrogens geom
_atom_sites_solution_primary direct
_atom_sites_solution_secondary difmap
_audit_creation_method SHELXL-97
_cell_angle_alpha 90.00
_cell_angle_beta 90.00
_cell_angle_gamma 90.00
_cell_formula_units_Z 4
_cell_length_a 21.3933(5)
_cell_length_b 14.6257(4)
_cell_length_c 16.3348(4)
_cell_measurement_reflns_used 9867
_cell_measurement_temperature 100(2)
_cell_measurement_theta_max 25.93
_cell_measurement_theta_min 2.49
_cell_volume 5111.0(2)
_computing_cell_refinement 'Bruker SMART'
_computing_data_collection 'Bruker SMART'
_computing_data_reduction 'Bruker SAINT'
_computing_molecular_graphics 'Bruker SHELXTL'
_computing_publication_material 'Bruker SHELXTL'
_computing_structure_refinement 'SHELXL-97 (Sheldrick, 1997)'
_computing_structure_solution 'SHELXS-97 (Sheldrick, 1990)'
_diffrn_ambient_temperature 100(2)
_diffrn_measured_fraction_theta_full 0.999
_diffrn_measured_fraction_theta_max 0.999
_diffrn_measurement_device_type 'CCD area detector'
_diffrn_measurement_method 'phi and omega scans'
_diffrn_radiation_monochromator graphite
_diffrn_radiation_source 'fine-focus sealed tube'
_diffrn_radiation_type MoK\a
_diffrn_radiation_wavelength 0.71073
_diffrn_reflns_av_R_equivalents 0.0429
_diffrn_reflns_av_sigmaI/netI 0.0211
_diffrn_reflns_limit_h_max 28
_diffrn_reflns_limit_h_min -28
_diffrn_reflns_limit_k_max 18
_diffrn_reflns_limit_k_min -19
_diffrn_reflns_limit_l_max 21
_diffrn_reflns_limit_l_min -20
_diffrn_reflns_number 81286
_diffrn_reflns_theta_full 28.35
_diffrn_reflns_theta_max 28.35
_diffrn_reflns_theta_min 1.69
_diffrn_standards_number 0
_exptl_absorpt_coefficient_mu 0.065
_exptl_absorpt_correction_T_max 0.998
_exptl_absorpt_correction_T_min 0.996
_exptl_absorpt_correction_type multi-scan
_exptl_absorpt_process_details 'SADABS-2008/1 - Bruker AXS'
_exptl_crystal_colour colourless
_exptl_crystal_density_diffrn 1.059
_exptl_crystal_density_method 'not measured'
_exptl_crystal_description block
_exptl_crystal_F_000 1852
_exptl_crystal_size_max 0.09
_exptl_crystal_size_mid 0.05
_exptl_crystal_size_min 0.03
_refine_diff_density_max 0.800
_refine_diff_density_min -0.500
_refine_diff_density_rms 0.047
_refine_ls_extinction_expression Fc^*^=kFc[1+0.001xFc^2^\l^3^/sin(2\q)]^-1/4^
_refine_ls_extinction_method none
_refine_ls_goodness_of_fit_ref 1.041
_refine_ls_hydrogen_treatment constr
_refine_ls_matrix_type full
_refine_ls_number_parameters 281
_refine_ls_number_reflns 6381
_refine_ls_number_restraints 0
_refine_ls_restrained_S_all 1.041
_refine_ls_R_factor_all 0.0839
_refine_ls_R_factor_gt 0.0600
_refine_ls_shift/su_max 0.000
_refine_ls_shift/su_mean 0.000
_refine_ls_structure_factor_coef Fsqd
_refine_ls_weighting_details 'calc w=1/[\s^2^(Fo^2^)+(0.0852P)^2^+2.6730P] where P=(Fo^2^+2Fc^2^)/3'
_refine_ls_weighting_scheme calc
_refine_ls_wR_factor_gt 0.1641
_refine_ls_wR_factor_ref 0.1820
_reflns_number_gt 4637
_reflns_number_total 6381
_reflns_threshold_expression >2sigma(I)
_cod_data_source_file c2dt11936f.txt
_cod_data_source_block 6
_cod_depositor_comments
;
The following automatic conversions were performed:

'_symmetry_cell_setting' value 'Orthorhombic' changed to
'orthorhombic' according to
/home/saulius/struct/CIF-dictionaries/cif_core.dic dictionary named
'cif_core.dic' version 2.4.1 from 2010-06-29.

Automatic conversion script
Id: cif_fix_values 1715 2011-07-08 13:25:40Z adriana 
;
_cod_original_sg_symbol_H-M Pbcn
_cod_database_code 7018062

loop_
_symmetry_equiv_pos_as_xyz
'x, y, z'
'-x+1/2, -y+1/2, z+1/2'
'-x, y, -z+1/2'
'x+1/2, -y+1/2, -z'
'-x, -y, -z'
'x-1/2, y-1/2, -z-1/2'
'x, -y, z-1/2'
'-x-1/2, y-1/2, z'

loop_
_atom_site_label
_atom_site_type_symbol
_atom_site_fract_x
_atom_site_fract_y
_atom_site_fract_z
_atom_site_U_iso_or_equiv
_atom_site_adp_type
_atom_site_occupancy
_atom_site_symmetry_multiplicity
_atom_site_calc_flag
_atom_site_refinement_flags
Li1 Li 0.39918(13) 0.84456(19) 0.17199(18) 0.0317(6) Uani 1 1 d .
Li2 Li 0.39242(13) 0.6836(2) 0.11098(19) 0.0346(6) Uani 1 1 d .
N1 N 0.47128(6) 0.76148(9) 0.12903(8) 0.0269(3) Uani 1 1 d .
N2 N 0.57439(6) 0.73555(9) 0.17128(9) 0.0287(3) Uani 1 1 d .
H2A H 0.6072 0.7253 0.2024 0.034 Uiso 1 1 calc R
N3 N 0.37125(7) 0.94807(10) 0.08729(9) 0.0349(3) Uani 1 1 d .
N4 N 0.38434(7) 0.95591(10) 0.26535(9) 0.0333(3) Uani 1 1 d .
N5 N 0.34758(7) 0.63110(12) -0.01085(10) 0.0417(4) Uani 1 1 d .
N6 N 0.40314(8) 0.54373(10) 0.13378(11) 0.0422(4) Uani 1 1 d .
O1 O 0.33748(6) 0.74992(9) 0.17984(8) 0.0377(3) Uani 1 1 d .
B1 B 0.51022(8) 0.74721(11) 0.19981(11) 0.0266(4) Uani 1 1 d .
C1 C 0.51178(7) 0.75925(10) 0.06262(10) 0.0279(3) Uani 1 1 d .
C2 C 0.49957(9) 0.76947(12) -0.02065(10) 0.0349(4) Uani 1 1 d .
H2 H 0.4580 0.7797 -0.0390 0.042 Uiso 1 1 calc R
C3 C 0.54846(10) 0.76462(12) -0.07725(12) 0.0412(4) Uani 1 1 d .
H3 H 0.5398 0.7713 -0.1340 0.049 Uiso 1 1 calc R
C4 C 0.60970(9) 0.75015(12) -0.05157(12) 0.0405(4) Uani 1 1 d .
H4 H 0.6424 0.7478 -0.0909 0.049 Uiso 1 1 calc R
C5 C 0.62343(8) 0.73921(11) 0.03083(12) 0.0357(4) Uani 1 1 d .
H5 H 0.6652 0.7291 0.0484 0.043 Uiso 1 1 calc R
C6 C 0.57478(7) 0.74333(10) 0.08710(10) 0.0288(3) Uani 1 1 d .
C7 C 0.33989(9) 1.01798(13) 0.13748(11) 0.0403(4) Uani 1 1 d .
H7A H 0.2975 0.9964 0.1523 0.048 Uiso 1 1 calc R
H7B H 0.3353 1.0749 0.1052 0.048 Uiso 1 1 calc R
C8 C 0.37639(10) 1.03801(12) 0.21446(11) 0.0390(4) Uani 1 1 d .
H8A H 0.4180 1.0624 0.1995 0.047 Uiso 1 1 calc R
H8B H 0.3543 1.0855 0.2465 0.047 Uiso 1 1 calc R
C9 C 0.42584(9) 0.98758(13) 0.04622(11) 0.0403(4) Uani 1 1 d .
H9A H 0.4467 0.9403 0.0137 0.061 Uiso 1 1 calc R
H9B H 0.4549 1.0115 0.0873 0.061 Uiso 1 1 calc R
H9C H 0.4124 1.0374 0.0102 0.061 Uiso 1 1 calc R
C10 C 0.32799(10) 0.91229(15) 0.02633(12) 0.0471(5) Uani 1 1 d .
H10A H 0.3136 0.9622 -0.0090 0.071 Uiso 1 1 calc R
H10B H 0.2920 0.8846 0.0539 0.071 Uiso 1 1 calc R
H10C H 0.3492 0.8660 -0.0070 0.071 Uiso 1 1 calc R
C11 C 0.32539(9) 0.93296(13) 0.30682(12) 0.0407(4) Uani 1 1 d .
H11A H 0.3116 0.9852 0.3397 0.061 Uiso 1 1 calc R
H11B H 0.3319 0.8800 0.3425 0.061 Uiso 1 1 calc R
H11C H 0.2934 0.9184 0.2659 0.061 Uiso 1 1 calc R
C12 C 0.43151(9) 0.97389(14) 0.32773(11) 0.0420(4) Uani 1 1 d .
H12A H 0.4715 0.9875 0.3013 0.063 Uiso 1 1 calc R
H12B H 0.4361 0.9199 0.3628 0.063 Uiso 1 1 calc R
H12C H 0.4185 1.0263 0.3611 0.063 Uiso 1 1 calc R
C13 C 0.35918(11) 0.53244(15) -0.00592(15) 0.0559(6) Uani 1 1 d .
H13A H 0.4004 0.5190 -0.0306 0.067 Uiso 1 1 calc R
H13B H 0.3271 0.5000 -0.0385 0.067 Uiso 1 1 calc R
C14 C 0.35812(11) 0.49654(14) 0.07971(15) 0.0552(6) Uani 1 1 d .
H14A H 0.3155 0.5038 0.1024 0.066 Uiso 1 1 calc R
H14B H 0.3680 0.4304 0.0788 0.066 Uiso 1 1 calc R
C15 C 0.36140(12) 0.6616(2) -0.09412(14) 0.0631(7) Uani 1 1 d .
H15A H 0.3348 0.6284 -0.1329 0.095 Uiso 1 1 calc R
H15B H 0.4054 0.6495 -0.1066 0.095 Uiso 1 1 calc R
H15C H 0.3532 0.7273 -0.0986 0.095 Uiso 1 1 calc R
C16 C 0.28198(9) 0.65155(16) 0.00749(15) 0.0528(6) Uani 1 1 d .
H16A H 0.2746 0.7173 0.0014 0.079 Uiso 1 1 calc R
H16B H 0.2725 0.6331 0.0638 0.079 Uiso 1 1 calc R
H16C H 0.2550 0.6179 -0.0304 0.079 Uiso 1 1 calc R
C17 C 0.46765(11) 0.52378(16) 0.11106(17) 0.0591(6) Uani 1 1 d .
H17A H 0.4960 0.5509 0.1514 0.089 Uiso 1 1 calc R
H17B H 0.4764 0.5496 0.0569 0.089 Uiso 1 1 calc R
H17C H 0.4739 0.4574 0.1096 0.089 Uiso 1 1 calc R
C18 C 0.39174(15) 0.51605(17) 0.21800(15) 0.0676(7) Uani 1 1 d .
H18A H 0.3999 0.4504 0.2238 0.101 Uiso 1 1 calc R
H18B H 0.3481 0.5288 0.2324 0.101 Uiso 1 1 calc R
H18C H 0.4195 0.5502 0.2546 0.101 Uiso 1 1 calc R
C19A C 0.28084(10) 0.74527(18) 0.20394(17) 0.0629(7) Uani 1 1 d .
H19A H 0.2566 0.7273 0.1549 0.075 Uiso 1 1 calc R
H19B H 0.2686 0.8091 0.2161 0.075 Uiso 1 1 calc R
C20A C 0.25720(16) 0.6958(3) 0.2650(2) 0.1210(17) Uani 1 1 d .
H20A H 0.2658 0.6309 0.2552 0.182 Uiso 1 1 calc R
H20B H 0.2119 0.7054 0.2679 0.182 Uiso 1 1 calc R
H20C H 0.2765 0.7146 0.3168 0.182 Uiso 1 1 calc R

loop_
_atom_site_aniso_label
_atom_site_aniso_U_11
_atom_site_aniso_U_22
_atom_site_aniso_U_33
_atom_site_aniso_U_23
_atom_site_aniso_U_13
_atom_site_aniso_U_12
Li1 0.0292(14) 0.0315(14) 0.0343(15) -0.0010(11) 0.0008(11) 0.0013(11)
Li2 0.0263(13) 0.0370(15) 0.0406(16) -0.0049(12) 0.0004(12) -0.0016(11)
N1 0.0238(6) 0.0281(6) 0.0290(7) -0.0022(5) 0.0018(5) -0.0013(5)
N2 0.0214(6) 0.0293(7) 0.0355(7) -0.0003(5) 0.0003(5) 0.0012(5)
N3 0.0362(8) 0.0377(8) 0.0307(7) 0.0014(6) -0.0015(6) 0.0071(6)
N4 0.0376(8) 0.0327(7) 0.0294(7) 0.0008(6) 0.0031(6) 0.0041(6)
N5 0.0317(8) 0.0499(9) 0.0435(9) -0.0108(7) -0.0057(7) -0.0014(7)
N6 0.0432(9) 0.0336(8) 0.0499(9) -0.0051(7) -0.0054(7) -0.0031(6)
O1 0.0327(6) 0.0417(7) 0.0386(7) -0.0080(5) 0.0026(5) 0.0047(5)
B1 0.0221(8) 0.0240(8) 0.0336(9) -0.0005(7) 0.0015(7) -0.0003(6)
C1 0.0277(8) 0.0235(7) 0.0326(8) -0.0043(6) 0.0032(6) -0.0026(6)
C2 0.0380(9) 0.0342(8) 0.0323(9) -0.0037(7) 0.0004(7) -0.0018(7)
C3 0.0564(12) 0.0361(9) 0.0310(9) -0.0049(7) 0.0088(8) -0.0025(8)
C4 0.0469(11) 0.0313(9) 0.0435(10) -0.0055(7) 0.0204(9) -0.0010(7)
C5 0.0312(8) 0.0277(8) 0.0483(10) -0.0039(7) 0.0129(8) -0.0006(6)
C6 0.0275(8) 0.0229(7) 0.0360(9) -0.0028(6) 0.0043(6) -0.0015(6)
C7 0.0427(10) 0.0385(9) 0.0397(10) 0.0054(8) 0.0021(8) 0.0142(8)
C8 0.0500(11) 0.0304(8) 0.0364(9) 0.0016(7) 0.0052(8) 0.0078(8)
C9 0.0457(10) 0.0428(10) 0.0326(9) 0.0040(7) 0.0036(8) 0.0053(8)
C10 0.0474(11) 0.0526(11) 0.0412(10) 0.0002(9) -0.0092(9) 0.0059(9)
C11 0.0430(10) 0.0406(10) 0.0384(10) -0.0008(8) 0.0101(8) 0.0056(8)
C12 0.0497(11) 0.0436(10) 0.0327(9) -0.0032(7) -0.0016(8) -0.0009(8)
C13 0.0519(13) 0.0520(12) 0.0638(14) -0.0250(11) -0.0156(11) 0.0037(10)
C14 0.0555(13) 0.0357(10) 0.0745(15) -0.0123(10) -0.0124(11) -0.0079(9)
C15 0.0610(14) 0.0849(18) 0.0435(12) -0.0123(12) -0.0115(11) -0.0149(13)
C16 0.0285(10) 0.0571(12) 0.0729(15) -0.0178(11) -0.0114(10) -0.0027(8)
C17 0.0493(12) 0.0434(11) 0.0844(17) -0.0102(11) -0.0091(12) 0.0121(9)
C18 0.095(2) 0.0464(12) 0.0620(15) 0.0074(11) -0.0050(14) -0.0139(12)
C19A 0.0387(11) 0.0715(15) 0.0785(17) -0.0405(13) 0.0027(11) -0.0186(10)
C20A 0.095(2) 0.149(3) 0.119(3) -0.087(3) 0.071(2) -0.089(2)

loop_
_atom_type_symbol
_atom_type_description
_atom_type_scat_dispersion_real
_atom_type_scat_dispersion_imag
_atom_type_scat_source
C C 0.0033 0.0016 'International Tables Vol C Tables 4.2.6.8 and 6.1.1.4'
H H 0.0000 0.0000 'International Tables Vol C Tables 4.2.6.8 and 6.1.1.4'
Li Li -0.0003 0.0001 'International Tables Vol C Tables 4.2.6.8 and 6.1.1.4'
B B 0.0013 0.0007 'International Tables Vol C Tables 4.2.6.8 and 6.1.1.4'
N N 0.0061 0.0033 'International Tables Vol C Tables 4.2.6.8 and 6.1.1.4'
O O 0.0106 0.0060 'International Tables Vol C Tables 4.2.6.8 and 6.1.1.4'

loop_
_geom_angle_atom_site_label_1
_geom_angle_atom_site_label_2
_geom_angle_atom_site_label_3
_geom_angle
_geom_angle_site_symmetry_1
_geom_angle_site_symmetry_3
O1 Li1 N1 96.38(13) . .
O1 Li1 N3 111.25(14) . .
N1 Li1 N3 113.69(14) . .
O1 Li1 N4 112.31(14) . .
N1 Li1 N4 138.85(15) . .
N3 Li1 N4 83.50(11) . .
O1 Li1 Li2 47.41(9) . .
N1 Li1 Li2 51.32(9) . .
N3 Li1 Li2 112.56(14) . .
N4 Li1 Li2 156.91(15) . .
O1 Li1 B1 101.87(12) . .
N1 Li1 B1 29.86(7) . .
N3 Li1 B1 134.52(14) . .
N4 Li1 B1 112.10(12) . .
Li2 Li1 B1 69.17(10) . .
O1 Li2 N1 98.08(14) . .
O1 Li2 N6 117.58(16) . .
N1 Li2 N6 115.21(15) . .
O1 Li2 N5 114.77(14) . .
N1 Li2 N5 129.81(15) . .
N6 Li2 N5 82.83(12) . .
O1 Li2 Li1 48.18(10) . .
N1 Li2 Li1 52.33(10) . .
N6 Li2 Li1 145.44(17) . .
N5 Li2 Li1 131.03(15) . .
C1 N1 B1 105.24(13) . .
C1 N1 Li2 112.76(13) . .
B1 N1 Li2 120.62(13) . .
C1 N1 Li1 137.57(13) . .
B1 N1 Li1 104.01(13) . .
Li2 N1 Li1 76.35(12) . .
C6 N2 B1 108.32(14) . .
C6 N2 H2A 125.8 . .
B1 N2 H2A 125.8 . .
C10 N3 C9 109.58(15) . .
C10 N3 C7 109.90(15) . .
C9 N3 C7 110.13(15) . .
C10 N3 Li1 111.46(14) . .
C9 N3 Li1 110.68(13) . .
C7 N3 Li1 105.01(13) . .
C12 N4 C11 108.23(14) . .
C12 N4 C8 109.14(15) . .
C11 N4 C8 110.35(14) . .
C12 N4 Li1 120.38(13) . .
C11 N4 Li1 105.52(13) . .
C8 N4 Li1 102.94(12) . .
C15 N5 C16 108.76(18) . .
C15 N5 C13 108.48(19) . .
C16 N5 C13 110.59(17) . .
C15 N5 Li2 127.49(15) . .
C16 N5 Li2 98.73(14) . .
C13 N5 Li2 101.96(14) . .
C18 N6 C17 110.1(2) . .
C18 N6 C14 109.03(18) . .
C17 N6 C14 111.78(17) . .
C18 N6 Li2 114.97(16) . .
C17 N6 Li2 104.72(15) . .
C14 N6 Li2 106.19(15) . .
C19A O1 Li2 138.19(16) . .
C19A O1 Li1 135.49(16) . .
Li2 O1 Li1 84.41(13) . .
N1 B1 N2 107.73(14) . .
N1 B1 B1 128.81(17) . 3_655
N2 B1 B1 123.42(18) . 3_655
N1 B1 Li1 46.13(9) . .
N2 B1 Li1 143.47(13) . .
B1 B1 Li1 86.47(12) 3_655 .
N1 C1 C2 130.03(15) . .
N1 C1 C6 112.01(14) . .
C2 C1 C6 117.97(15) . .
C1 C2 C3 120.00(17) . .
C1 C2 H2 120.0 . .
C3 C2 H2 120.0 . .
C4 C3 C2 120.84(18) . .
C4 C3 H3 119.6 . .
C2 C3 H3 119.6 . .
C5 C4 C3 120.63(17) . .
C5 C4 H4 119.7 . .
C3 C4 H4 119.7 . .
C4 C5 C6 118.56(17) . .
C4 C5 H5 120.7 . .
C6 C5 H5 120.7 . .
N2 C6 C5 131.31(16) . .
N2 C6 C1 106.70(14) . .
C5 C6 C1 121.98(16) . .
N3 C7 C8 111.28(14) . .
N3 C7 H7A 109.4 . .
C8 C7 H7A 109.4 . .
N3 C7 H7B 109.4 . .
C8 C7 H7B 109.4 . .
H7A C7 H7B 108.0 . .
N4 C8 C7 111.87(15) . .
N4 C8 H8A 109.2 . .
C7 C8 H8A 109.2 . .
N4 C8 H8B 109.2 . .
C7 C8 H8B 109.2 . .
H8A C8 H8B 107.9 . .
N3 C9 H9A 109.5 . .
N3 C9 H9B 109.5 . .
H9A C9 H9B 109.5 . .
N3 C9 H9C 109.5 . .
H9A C9 H9C 109.5 . .
H9B C9 H9C 109.5 . .
N3 C10 H10A 109.5 . .
N3 C10 H10B 109.5 . .
H10A C10 H10B 109.5 . .
N3 C10 H10C 109.5 . .
H10A C10 H10C 109.5 . .
H10B C10 H10C 109.5 . .
N4 C11 H11A 109.5 . .
N4 C11 H11B 109.5 . .
H11A C11 H11B 109.5 . .
N4 C11 H11C 109.5 . .
H11A C11 H11C 109.5 . .
H11B C11 H11C 109.5 . .
N4 C12 H12A 109.5 . .
N4 C12 H12B 109.5 . .
H12A C12 H12B 109.5 . .
N4 C12 H12C 109.5 . .
H12A C12 H12C 109.5 . .
H12B C12 H12C 109.5 . .
N5 C13 C14 113.24(18) . .
N5 C13 H13A 108.9 . .
C14 C13 H13A 108.9 . .
N5 C13 H13B 108.9 . .
C14 C13 H13B 108.9 . .
H13A C13 H13B 107.7 . .
N6 C14 C13 112.67(18) . .
N6 C14 H14A 109.1 . .
C13 C14 H14A 109.1 . .
N6 C14 H14B 109.1 . .
C13 C14 H14B 109.1 . .
H14A C14 H14B 107.8 . .
N5 C15 H15A 109.5 . .
N5 C15 H15B 109.5 . .
H15A C15 H15B 109.5 . .
N5 C15 H15C 109.5 . .
H15A C15 H15C 109.5 . .
H15B C15 H15C 109.5 . .
N5 C16 H16A 109.5 . .
N5 C16 H16B 109.5 . .
H16A C16 H16B 109.5 . .
N5 C16 H16C 109.5 . .
H16A C16 H16C 109.5 . .
H16B C16 H16C 109.5 . .
N6 C17 H17A 109.5 . .
N6 C17 H17B 109.5 . .
H17A C17 H17B 109.5 . .
N6 C17 H17C 109.5 . .
H17A C17 H17C 109.5 . .
H17B C17 H17C 109.5 . .
N6 C18 H18A 109.5 . .
N6 C18 H18B 109.5 . .
H18A C18 H18B 109.5 . .
N6 C18 H18C 109.5 . .
H18A C18 H18C 109.5 . .
H18B C18 H18C 109.5 . .
O1 C19A C20A 128.4(3) . .
O1 C19A H19A 105.2 . .
C20A C19A H19A 105.2 . .
O1 C19A H19B 105.2 . .
C20A C19A H19B 105.2 . .
H19A C19A H19B 105.9 . .
C19A C20A H20A 109.5 . .
C19A C20A H20B 109.5 . .
H20A C20A H20B 109.5 . .
C19A C20A H20C 109.5 . .
H20A C20A H20C 109.5 . .
H20B C20A H20C 109.5 . .

loop_
_geom_bond_atom_site_label_1
_geom_bond_atom_site_label_2
_geom_bond_distance
_geom_bond_site_symmetry_2
Li1 O1 1.917(3) .
Li1 N1 2.085(3) .
Li1 N3 2.136(3) .
Li1 N4 2.254(3) .
Li1 Li2 2.560(4) .
Li1 B1 2.807(3) .
Li2 O1 1.894(3) .
Li2 N1 2.057(3) .
Li2 N6 2.092(3) .
Li2 N5 2.339(3) .
N1 C1 1.389(2) .
N1 B1 1.440(2) .
N2 C6 1.380(2) .
N2 B1 1.460(2) .
N2 H2A 0.8800 .
N3 C10 1.457(2) .
N3 C9 1.465(2) .
N3 C7 1.472(2) .
N4 C12 1.458(2) .
N4 C11 1.470(2) .
N4 C8 1.470(2) .
N5 C15 1.462(3) .
N5 C16 1.466(2) .
N5 C13 1.466(3) .
N6 C18 1.455(3) .
N6 C17 1.459(3) .
N6 C14 1.478(3) .
O1 C19A 1.276(2) .
B1 B1 1.697(4) 3_655
C1 C2 1.393(2) .
C1 C6 1.425(2) .
C2 C3 1.398(3) .
C2 H2 0.9500 .
C3 C4 1.392(3) .
C3 H3 0.9500 .
C4 C5 1.387(3) .
C4 H4 0.9500 .
C5 C6 1.390(2) .
C5 H5 0.9500 .
C7 C8 1.509(3) .
C7 H7A 0.9900 .
C7 H7B 0.9900 .
C8 H8A 0.9900 .
C8 H8B 0.9900 .
C9 H9A 0.9800 .
C9 H9B 0.9800 .
C9 H9C 0.9800 .
C10 H10A 0.9800 .
C10 H10B 0.9800 .
C10 H10C 0.9800 .
C11 H11A 0.9800 .
C11 H11B 0.9800 .
C11 H11C 0.9800 .
C12 H12A 0.9800 .
C12 H12B 0.9800 .
C12 H12C 0.9800 .
C13 C14 1.494(3) .
C13 H13A 0.9900 .
C13 H13B 0.9900 .
C14 H14A 0.9900 .
C14 H14B 0.9900 .
C15 H15A 0.9800 .
C15 H15B 0.9800 .
C15 H15C 0.9800 .
C16 H16A 0.9800 .
C16 H16B 0.9800 .
C16 H16C 0.9800 .
C17 H17A 0.9800 .
C17 H17B 0.9800 .
C17 H17C 0.9800 .
C18 H18A 0.9800 .
C18 H18B 0.9800 .
C18 H18C 0.9800 .
C19A C20A 1.332(4) .
C19A H19A 0.9900 .
C19A H19B 0.9900 .
C20A H20A 0.9800 .
C20A H20B 0.9800 .
C20A H20C 0.9800 .

loop_
_geom_torsion_atom_site_label_1
_geom_torsion_atom_site_label_2
_geom_torsion_atom_site_label_3
_geom_torsion_atom_site_label_4
_geom_torsion
_geom_torsion_site_symmetry_4
N1 Li1 Li2 O1 158.31(17) .
N3 Li1 Li2 O1 -98.70(16) .
N4 Li1 Li2 O1 32.7(4) .
B1 Li1 Li2 O1 130.44(14) .
O1 Li1 Li2 N1 -158.31(17) .
N3 Li1 Li2 N1 102.99(15) .
N4 Li1 Li2 N1 -125.6(4) .
B1 Li1 Li2 N1 -27.87(7) .
O1 Li1 Li2 N6 -78.2(3) .
N1 Li1 Li2 N6 80.1(3) .
N3 Li1 Li2 N6 -176.9(2) .
N4 Li1 Li2 N6 -45.5(5) .
B1 Li1 Li2 N6 52.2(3) .
O1 Li1 Li2 N5 88.09(19) .
N1 Li1 Li2 N5 -113.6(2) .
N3 Li1 Li2 N5 -10.6(2) .
N4 Li1 Li2 N5 120.8(4) .
B1 Li1 Li2 N5 -141.47(18) .
O1 Li2 N1 C1 -152.36(13) .
N6 Li2 N1 C1 81.93(19) .
N5 Li2 N1 C1 -20.3(2) .
Li1 Li2 N1 C1 -136.21(15) .
O1 Li2 N1 B1 82.22(17) .
N6 Li2 N1 B1 -43.5(2) .
N5 Li2 N1 B1 -145.76(17) .
Li1 Li2 N1 B1 98.38(15) .
O1 Li2 N1 Li1 -16.16(13) .
N6 Li2 N1 Li1 -141.86(18) .
N5 Li2 N1 Li1 115.9(2) .
O1 Li1 N1 C1 124.82(17) .
N3 Li1 N1 C1 8.2(3) .
N4 Li1 N1 C1 -100.1(3) .
Li2 Li1 N1 C1 108.9(2) .
B1 Li1 N1 C1 -132.4(2) .
O1 Li1 N1 B1 -102.76(14) .
N3 Li1 N1 B1 140.66(14) .
N4 Li1 N1 B1 32.3(3) .
Li2 Li1 N1 B1 -118.66(14) .
O1 Li1 N1 Li2 15.89(13) .
N3 Li1 N1 Li2 -100.68(16) .
N4 Li1 N1 Li2 151.0(2) .
B1 Li1 N1 Li2 118.66(14) .
O1 Li1 N3 C10 -25.4(2) .
N1 Li1 N3 C10 82.16(18) .
N4 Li1 N3 C10 -136.80(14) .
Li2 Li1 N3 C10 25.99(19) .
B1 Li1 N3 C10 108.4(2) .
O1 Li1 N3 C9 -147.58(15) .
N1 Li1 N3 C9 -40.07(19) .
N4 Li1 N3 C9 100.98(14) .
Li2 Li1 N3 C9 -96.24(17) .
B1 Li1 N3 C9 -13.8(2) .
O1 Li1 N3 C7 93.60(17) .
N1 Li1 N3 C7 -158.89(15) .
N4 Li1 N3 C7 -17.84(14) .
Li2 Li1 N3 C7 144.94(15) .
B1 Li1 N3 C7 -132.62(18) .
O1 Li1 N4 C12 117.47(17) .
N1 Li1 N4 C12 -13.2(3) .
N3 Li1 N4 C12 -132.19(14) .
Li2 Li1 N4 C12 92.0(4) .
B1 Li1 N4 C12 3.48(19) .
O1 Li1 N4 C11 -5.16(19) .
N1 Li1 N4 C11 -135.9(2) .
N3 Li1 N4 C11 105.17(13) .
Li2 Li1 N4 C11 -30.6(4) .
B1 Li1 N4 C11 -119.16(14) .
O1 Li1 N4 C8 -120.89(16) .
N1 Li1 N4 C8 108.4(2) .
N3 Li1 N4 C8 -10.55(14) .
Li2 Li1 N4 C8 -146.4(4) .
B1 Li1 N4 C8 125.12(14) .
O1 Li2 N5 C15 111.8(2) .
N1 Li2 N5 C15 -14.1(3) .
N6 Li2 N5 C15 -131.1(2) .
Li1 Li2 N5 C15 56.6(3) .
O1 Li2 N5 C16 -10.1(2) .
N1 Li2 N5 C16 -136.0(2) .
N6 Li2 N5 C16 107.02(15) .
Li1 Li2 N5 C16 -65.2(2) .
O1 Li2 N5 C13 -123.43(18) .
N1 Li2 N5 C13 110.7(2) .
N6 Li2 N5 C13 -6.32(16) .
Li1 Li2 N5 C13 -178.54(19) .
O1 Li2 N6 C18 -26.6(2) .
N1 Li2 N6 C18 88.3(2) .
N5 Li2 N6 C18 -140.82(17) .
Li1 Li2 N6 C18 28.8(3) .
O1 Li2 N6 C17 -147.51(18) .
N1 Li2 N6 C17 -32.6(2) .
N5 Li2 N6 C17 98.24(15) .
Li1 Li2 N6 C17 -92.1(3) .
O1 Li2 N6 C14 94.1(2) .
N1 Li2 N6 C14 -151.02(17) .
N5 Li2 N6 C14 -20.17(16) .
Li1 Li2 N6 C14 149.5(3) .
N1 Li2 O1 C19A -177.9(2) .
N6 Li2 O1 C19A -53.9(3) .
N5 Li2 O1 C19A 41.0(3) .
Li1 Li2 O1 C19A 164.9(3) .
N1 Li2 O1 Li1 17.19(14) .
N6 Li2 O1 Li1 141.21(17) .
N5 Li2 O1 Li1 -123.86(17) .
N1 Li1 O1 C19A 177.5(2) .
N3 Li1 O1 C19A -64.0(3) .
N4 Li1 O1 C19A 27.6(3) .
Li2 Li1 O1 C19A -165.6(3) .
B1 Li1 O1 C19A 147.7(2) .
N1 Li1 O1 Li2 -16.88(13) .
N3 Li1 O1 Li2 101.63(16) .
N4 Li1 O1 Li2 -166.75(16) .
B1 Li1 O1 Li2 -46.63(13) .
C1 N1 B1 N2 -0.72(16) .
Li2 N1 B1 N2 128.12(14) .
Li1 N1 B1 N2 -149.64(13) .
C1 N1 B1 B1 176.93(9) 3_655
Li2 N1 B1 B1 -54.23(16) 3_655
Li1 N1 B1 B1 28.01(14) 3_655
C1 N1 B1 Li1 148.92(16) .
Li2 N1 B1 Li1 -82.24(15) .
C6 N2 B1 N1 0.62(17) .
C6 N2 B1 B1 -177.19(8) 3_655
C6 N2 B1 Li1 -37.1(3) .
O1 Li1 B1 N1 82.07(15) .
N3 Li1 B1 N1 -54.49(19) .
N4 Li1 B1 N1 -157.67(18) .
Li2 Li1 B1 N1 47.13(12) .
O1 Li1 B1 N2 136.0(2) .
N1 Li1 B1 N2 54.0(2) .
N3 Li1 B1 N2 -0.5(3) .
N4 Li1 B1 N2 -103.7(2) .
Li2 Li1 B1 N2 101.1(2) .
O1 Li1 B1 B1 -76.42(12) 3_655
N1 Li1 B1 B1 -158.49(14) 3_655
N3 Li1 B1 B1 147.02(18) 3_655
N4 Li1 B1 B1 43.84(13) 3_655
Li2 Li1 B1 B1 -111.35(11) 3_655
B1 N1 C1 C2 -179.82(16) .
Li2 N1 C1 C2 46.8(2) .
Li1 N1 C1 C2 -47.8(3) .
B1 N1 C1 C6 0.59(17) .
Li2 N1 C1 C6 -132.78(14) .
Li1 N1 C1 C6 132.65(18) .
N1 C1 C2 C3 179.99(16) .
C6 C1 C2 C3 -0.4(2) .
C1 C2 C3 C4 -0.4(3) .
C2 C3 C4 C5 0.7(3) .
C3 C4 C5 C6 -0.2(2) .
B1 N2 C6 C5 178.82(16) .
B1 N2 C6 C1 -0.25(17) .
C4 C5 C6 N2 -179.58(16) .
C4 C5 C6 C1 -0.6(2) .
N1 C1 C6 N2 -0.22(17) .
C2 C1 C6 N2 -179.87(14) .
N1 C1 C6 C5 -179.40(14) .
C2 C1 C6 C5 1.0(2) .
C10 N3 C7 C8 164.59(16) .
C9 N3 C7 C8 -74.59(18) .
Li1 N3 C7 C8 44.59(19) .
C12 N4 C8 C7 166.77(15) .
C11 N4 C8 C7 -74.41(19) .
Li1 N4 C8 C7 37.80(18) .
N3 C7 C8 N4 -59.4(2) .
C15 N5 C13 C14 169.31(19) .
C16 N5 C13 C14 -71.5(2) .
Li2 N5 C13 C14 32.7(2) .
C18 N6 C14 C13 170.4(2) .
C17 N6 C14 C13 -67.7(2) .
Li2 N6 C14 C13 46.0(2) .
N5 C13 C14 N6 -56.4(3) .
Li2 O1 C19A C20A 83.4(4) .
Li1 O1 C19A C20A -118.4(3) .
